data_4313261
loop_
_publ_author_name
'Heidi Boerzel'
'Margery Koeckert'
'Weiming Bu'
'Bernhard Spingler'
'Stephen J. Lippard'

_publ_section_title
;
 Zinc-Bound Thiolate-Disulfide Exchange: A Strategy for Inhibiting
 Metallo-\b-lactamases
;
_journal_name_full 'Inorganic Chemistry'
_journal_page_first 1604
_journal_page_last 1615
_journal_paper_doi 10.1021/ic025624f
_journal_volume 42
_journal_year 2003
_chemical_formula_sum 'C35 H32 B N7 S Zn'
_chemical_formula_weight 658.92
_chemical_name_systematic
;
  ?
;
_space_group_IT_number 14
_symmetry_cell_setting monoclinic
_symmetry_space_group_name_Hall '-P 2ybc'
_symmetry_space_group_name_H-M 'P 1 21/c 1'
_atom_sites_solution_hydrogens geom
_atom_sites_solution_primary direct
_atom_sites_solution_secondary difmap
_audit_creation_method SHELXL-97
_cell_angle_alpha 90.00
_cell_angle_beta 90.148(2)
_cell_angle_gamma 90.00
_cell_formula_units_Z 4
_cell_length_a 11.1178(4)
_cell_length_b 12.5078(2)
_cell_length_c 22.9924(6)
_cell_measurement_temperature 188(2)
_cell_volume 3197.29(15)
_computing_cell_refinement 'Bruker SMART'
_computing_data_collection 'Bruker SMART'
_computing_data_reduction 'Bruker SHELXTL'
_computing_molecular_graphics 'Bruker SHELXTL'
_computing_publication_material 'Bruker SHELXTL'
_computing_structure_refinement 'SHELXL-97 (Sheldrick, 1997)'
_computing_structure_solution 'SHELXS-97 (Sheldrick, 1990)'
_diffrn_ambient_temperature 188(2)
_diffrn_measured_fraction_theta_full 0.935
_diffrn_measured_fraction_theta_max 0.935
_diffrn_measurement_device_type 'CCD area detector'
_diffrn_measurement_method 'phi and omega scans'
_diffrn_radiation_monochromator graphite
_diffrn_radiation_source 'fine-focus sealed tube'
_diffrn_radiation_type MoK\a
_diffrn_radiation_wavelength 0.71073
_diffrn_reflns_av_R_equivalents 0.0250
_diffrn_reflns_av_sigmaI/netI 0.0336
_diffrn_reflns_limit_h_max 14
_diffrn_reflns_limit_h_min -14
_diffrn_reflns_limit_k_max 16
_diffrn_reflns_limit_k_min -11
_diffrn_reflns_limit_l_max 29
_diffrn_reflns_limit_l_min -30
_diffrn_reflns_number 19683
_diffrn_reflns_theta_full 28.28
_diffrn_reflns_theta_max 28.28
_diffrn_reflns_theta_min 1.77
_exptl_absorpt_coefficient_mu 0.871
_exptl_absorpt_correction_type sadabs
_exptl_crystal_colour colorless
_exptl_crystal_density_diffrn 1.369
_exptl_crystal_density_method 'not measured'
_exptl_crystal_description prismatic
_exptl_crystal_F_000 1368
_exptl_crystal_size_max .4
_exptl_crystal_size_mid .2
_exptl_crystal_size_min .2
_refine_diff_density_max 0.341
_refine_diff_density_min -0.354
_refine_diff_density_rms 0.048
_refine_ls_extinction_coef 0.0015(4)
_refine_ls_extinction_expression Fc^*^=kFc[1+0.001xFc^2^\l^3^/sin(2\q)]^-1/4^
_refine_ls_extinction_method SHELXL
_refine_ls_goodness_of_fit_ref 1.015
_refine_ls_hydrogen_treatment mixed
_refine_ls_matrix_type full
_refine_ls_number_parameters 414
_refine_ls_number_reflns 7437
_refine_ls_number_restraints 0
_refine_ls_restrained_S_all 1.015
_refine_ls_R_factor_all 0.0481
_refine_ls_R_factor_gt 0.0320
_refine_ls_shift/su_max 0.092
_refine_ls_shift/su_mean 0.001
_refine_ls_structure_factor_coef Fsqd
_refine_ls_weighting_details 'calc w=1/[\s^2^(Fo^2^)+(0.0419P)^2^+1.0424P] where P=(Fo^2^+2Fc^2^)/3'
_refine_ls_weighting_scheme calc
_refine_ls_wR_factor_gt 0.0784
_refine_ls_wR_factor_ref 0.0842
_reflns_number_gt 5844
_reflns_number_total 7437
_reflns_threshold_expression >2sigma(I)
_cod_data_source_file ic025624f_7.cif
_cod_data_source_block 13
_cod_depositor_comments
;
The following automatic conversions were performed:

'_symmetry_cell_setting' value 'Monoclinic' changed to 'monoclinic'
according to the built-in table from CIF Core dictionary named
'cif_core.dic' version 2.4.1 from 2010-06-29.

Automatic conversion script
Id: cif_fix_values 1646 2011-03-28 12:23:43Z adriana 
;
_cod_original_cell_volume 3197.30(15)
_cod_database_code 4313261

loop_
_symmetry_equiv_pos_as_xyz
'x, y, z'
'-x, y+1/2, -z+1/2'
'-x, -y, -z'
'x, -y-1/2, z-1/2'

loop_
_atom_site_label
_atom_site_type_symbol
_atom_site_fract_x
_atom_site_fract_y
_atom_site_fract_z
_atom_site_U_iso_or_equiv
_atom_site_adp_type
_atom_site_occupancy
_atom_site_symmetry_multiplicity
_atom_site_calc_flag
_atom_site_refinement_flags
_atom_site_disorder_assembly
_atom_site_disorder_group
Zn1 Zn 0.165071(17) 0.732325(16) 0.103586(8) 0.02458(7) Uani 1 1 d . . .
S1 S 0.37510(4) 0.73552(4) 0.11548(2) 0.03503(12) Uani 1 1 d . . .
N11 N 0.04290(12) 0.60791(11) 0.09187(6) 0.0244(3) Uani 1 1 d . . .
N32 N 0.00474(12) 0.80733(12) 0.01076(6) 0.0247(3) Uani 1 1 d . . .
N31 N 0.12502(12) 0.78379(12) 0.01669(6) 0.0258(3) Uani 1 1 d . . .
N21 N 0.04203(13) 0.84895(12) 0.13213(6) 0.0271(3) Uani 1 1 d . . .
N12 N -0.06008(12) 0.64123(11) 0.06390(6) 0.0245(3) Uani 1 1 d . . .
N40 N 0.21785(13) 0.70303(12) 0.19717(7) 0.0296(3) Uani 1 1 d . . .
N22 N -0.07130(12) 0.82174(12) 0.11311(6) 0.0267(3) Uani 1 1 d . . .
C50 C 0.33560(16) 0.71946(15) 0.18878(8) 0.0305(4) Uani 1 1 d . . .
C15 C 0.12473(16) 0.43314(14) 0.12598(7) 0.0273(4) Uani 1 1 d . . .
C11 C 0.03550(15) 0.50007(13) 0.09530(7) 0.0253(3) Uani 1 1 d . . .
C31 C 0.18181(15) 0.83652(14) -0.02606(7) 0.0261(3) Uani 1 1 d . . .
C21 C 0.02696(17) 0.90904(14) 0.18043(7) 0.0306(4) Uani 1 1 d . . .
C25 C 0.12882(19) 0.95752(14) 0.21172(8) 0.0342(4) Uani 1 1 d . . .
C36 C 0.36713(18) 0.72702(19) -0.03184(9) 0.0439(5) Uani 1 1 d . . .
H36A H 0.3210 0.6666 -0.0206 0.053 Uiso 1 1 calc R . .
C17 C 0.1689(2) 0.26869(16) 0.17703(9) 0.0398(5) Uani 1 1 d . . .
H17A H 0.1433 0.2010 0.1910 0.048 Uiso 1 1 calc R . .
C13 C -0.12887(16) 0.55597(15) 0.04977(7) 0.0289(4) Uani 1 1 d . . .
C16 C 0.08890(17) 0.33322(15) 0.14710(8) 0.0331(4) Uani 1 1 d . . .
H16A H 0.0088 0.3095 0.1408 0.040 Uiso 1 1 calc R . .
C34 C -0.13317(17) 0.91537(16) -0.05264(8) 0.0330(4) Uani 1 1 d . . .
H34A H -0.1846 0.9224 -0.0183 0.050 Uiso 1 1 calc R . .
H34B H -0.1698 0.8649 -0.0801 0.050 Uiso 1 1 calc R . .
H34C H -0.1243 0.9853 -0.0714 0.050 Uiso 1 1 calc R . .
C33 C -0.01244(16) 0.87500(14) -0.03460(7) 0.0262(3) Uani 1 1 d . . .
C20 C 0.24286(17) 0.46542(16) 0.13566(8) 0.0334(4) Uani 1 1 d . . .
H20A H 0.2694 0.5326 0.1213 0.040 Uiso 1 1 calc R . .
C12 C -0.07084(16) 0.46564(15) 0.06895(8) 0.0309(4) Uani 1 1 d . . .
H12A H -0.0978 0.3939 0.0650 0.037 Uiso 1 1 calc R . .
B1 B -0.08620(17) 0.76149(16) 0.05482(8) 0.0258(4) Uani 1 1 d . . .
C32 C 0.09859(16) 0.89479(14) -0.05906(7) 0.0293(4) Uani 1 1 d . . .
H32A H 0.1152 0.9390 -0.0917 0.035 Uiso 1 1 calc R . .
C23 C -0.15532(17) 0.86163(15) 0.14995(8) 0.0328(4) Uani 1 1 d . . .
C51 C 0.41579(19) 0.72661(18) 0.23552(9) 0.0429(5) Uani 1 1 d . . .
H51A H 0.4992 0.7376 0.2289 0.051 Uiso 1 1 calc R . .
C35 C 0.31228(16) 0.82592(16) -0.03554(7) 0.0311(4) Uani 1 1 d . . .
C30 C 0.24313(18) 0.96368(15) 0.18774(8) 0.0357(4) Uani 1 1 d . . .
H30A H 0.2565 0.9373 0.1495 0.043 Uiso 1 1 calc R . .
C18 C 0.28519(19) 0.30181(17) 0.18668(9) 0.0419(5) Uani 1 1 d . . .
H18A H 0.3397 0.2572 0.2074 0.050 Uiso 1 1 calc R . .
C22 C -0.09586(18) 0.91735(15) 0.19270(8) 0.0364(4) Uani 1 1 d . . .
H22A H -0.1312 0.9543 0.2244 0.044 Uiso 1 1 calc R . .
C29 C 0.3383(2) 1.00790(17) 0.21889(9) 0.0442(5) Uani 1 1 d . . .
H29A H 0.4164 1.0105 0.2023 0.053 Uiso 1 1 calc R . .
C54 C 0.17612(19) 0.69464(17) 0.25185(9) 0.0388(4) Uani 1 1 d . . .
H54A H 0.0924 0.6840 0.2576 0.047 Uiso 1 1 calc R . .
C52 C 0.3721(2) 0.7175(2) 0.29109(10) 0.0506(6) Uani 1 1 d . . .
H52A H 0.4252 0.7226 0.3234 0.061 Uiso 1 1 calc R . .
C14 C -0.24846(18) 0.56750(18) 0.02019(10) 0.0430(5) Uani 1 1 d . . .
H14A H -0.2411 0.6175 -0.0124 0.064 Uiso 1 1 calc R . .
H14B H -0.3076 0.5949 0.0480 0.064 Uiso 1 1 calc R . .
H14C H -0.2748 0.4977 0.0057 0.064 Uiso 1 1 calc R . .
C19 C 0.32255(19) 0.40027(18) 0.16613(9) 0.0416(5) Uani 1 1 d . . .
H19A H 0.4028 0.4235 0.1728 0.050 Uiso 1 1 calc R . .
C24 C -0.28720(18) 0.84087(19) 0.14298(10) 0.0463(5) Uani 1 1 d . . .
H24A H -0.3104 0.8516 0.1022 0.069 Uiso 1 1 calc R . .
H24B H -0.3325 0.8903 0.1677 0.069 Uiso 1 1 calc R . .
H24C H -0.3050 0.7671 0.1545 0.069 Uiso 1 1 calc R . .
C40 C 0.3810(2) 0.9136(2) -0.05135(10) 0.0516(6) Uani 1 1 d . . .
H40A H 0.3452 0.9823 -0.0543 0.062 Uiso 1 1 calc R . .
C53 C 0.2501(2) 0.7009(2) 0.29985(9) 0.0497(6) Uani 1 1 d . . .
H53A H 0.2184 0.6940 0.3380 0.060 Uiso 1 1 calc R . .
C27 C 0.2049(3) 1.0462(2) 0.29756(10) 0.0681(8) Uani 1 1 d . . .
H27A H 0.1909 1.0762 0.3349 0.082 Uiso 1 1 calc R . .
C28 C 0.3189(3) 1.04811(19) 0.27424(10) 0.0565(7) Uani 1 1 d . . .
H28A H 0.3840 1.0769 0.2960 0.068 Uiso 1 1 calc R . .
C26 C 0.1104(2) 1.00074(19) 0.26690(9) 0.0538(6) Uani 1 1 d . . .
H26A H 0.0324 0.9990 0.2836 0.065 Uiso 1 1 calc R . .
C39 C 0.5041(2) 0.9000(3) -0.06296(11) 0.0713(9) Uani 1 1 d . . .
H39A H 0.5520 0.9601 -0.0730 0.086 Uiso 1 1 calc R . .
C37 C 0.4882(2) 0.7144(3) -0.04427(12) 0.0632(7) Uani 1 1 d . . .
H37A H 0.5242 0.6457 -0.0419 0.076 Uiso 1 1 calc R . .
C38 C 0.5555(2) 0.8005(3) -0.05986(12) 0.0696(9) Uani 1 1 d . . .
H38A H 0.6384 0.7916 -0.0686 0.084 Uiso 1 1 calc R . .
H1 H -0.1796(16) 0.7719(14) 0.0372(8) 0.021(4) Uiso 1 1 d . . .

loop_
_atom_site_aniso_label
_atom_site_aniso_U_11
_atom_site_aniso_U_22
_atom_site_aniso_U_33
_atom_site_aniso_U_23
_atom_site_aniso_U_13
_atom_site_aniso_U_12
Zn1 0.02362(11) 0.02655(11) 0.02357(11) 0.00114(8) -0.00048(7) -0.00055(8)
S1 0.0275(2) 0.0458(3) 0.0318(2) -0.0011(2) 0.00089(18) -0.0012(2)
N11 0.0239(7) 0.0253(7) 0.0240(7) 0.0034(6) -0.0010(5) -0.0002(6)
N32 0.0243(7) 0.0274(7) 0.0225(7) 0.0042(6) -0.0001(5) 0.0001(6)
N31 0.0243(7) 0.0290(8) 0.0241(7) 0.0021(6) 0.0024(5) 0.0003(6)
N21 0.0304(8) 0.0272(8) 0.0239(7) 0.0024(6) 0.0032(6) 0.0005(6)
N12 0.0219(7) 0.0278(8) 0.0238(7) 0.0040(6) -0.0014(5) 0.0000(6)
N40 0.0303(8) 0.0277(8) 0.0308(8) 0.0004(6) -0.0032(6) 0.0000(6)
N22 0.0263(7) 0.0264(8) 0.0274(7) 0.0053(6) 0.0056(6) 0.0019(6)
C50 0.0306(9) 0.0288(10) 0.0321(9) -0.0004(7) -0.0035(7) 0.0012(7)
C15 0.0335(9) 0.0255(9) 0.0230(8) -0.0031(7) 0.0015(7) 0.0046(7)
C11 0.0301(9) 0.0250(9) 0.0207(8) 0.0005(6) 0.0019(6) 0.0007(7)
C31 0.0308(9) 0.0269(9) 0.0207(8) -0.0020(6) 0.0035(6) -0.0046(7)
C21 0.0456(11) 0.0217(8) 0.0247(8) 0.0045(7) 0.0078(7) -0.0004(7)
C25 0.0548(12) 0.0232(9) 0.0248(9) 0.0036(7) 0.0037(8) -0.0058(8)
C36 0.0316(10) 0.0555(13) 0.0446(12) 0.0002(10) 0.0023(9) 0.0035(9)
C17 0.0540(13) 0.0279(9) 0.0374(10) 0.0027(8) 0.0039(9) 0.0094(9)
C13 0.0293(9) 0.0315(9) 0.0258(8) 0.0021(7) -0.0008(7) -0.0054(7)
C16 0.0383(10) 0.0283(9) 0.0327(9) 0.0010(7) 0.0021(8) 0.0029(8)
C34 0.0375(10) 0.0354(10) 0.0261(9) 0.0060(7) -0.0043(7) 0.0013(8)
C33 0.0352(9) 0.0234(8) 0.0200(8) -0.0003(6) -0.0015(7) -0.0011(7)
C20 0.0359(10) 0.0294(10) 0.0350(10) -0.0012(8) -0.0025(8) 0.0034(8)
C12 0.0346(10) 0.0264(9) 0.0317(9) 0.0000(7) -0.0025(7) -0.0039(7)
B1 0.0237(9) 0.0293(10) 0.0245(9) 0.0053(8) 0.0021(7) -0.0004(8)
C32 0.0380(10) 0.0273(9) 0.0228(8) 0.0045(7) 0.0034(7) -0.0036(7)
C23 0.0367(10) 0.0287(10) 0.0330(10) 0.0088(7) 0.0123(8) 0.0053(7)
C51 0.0348(10) 0.0525(13) 0.0413(11) -0.0005(10) -0.0112(9) 0.0010(9)
C35 0.0310(9) 0.0423(11) 0.0202(8) -0.0054(7) 0.0037(7) -0.0084(8)
C30 0.0480(11) 0.0286(10) 0.0305(9) -0.0007(7) -0.0039(8) 0.0019(8)
C18 0.0493(12) 0.0386(11) 0.0378(11) 0.0007(9) -0.0067(9) 0.0176(9)
C22 0.0487(11) 0.0291(10) 0.0314(10) 0.0022(8) 0.0169(8) 0.0036(8)
C29 0.0534(13) 0.0341(11) 0.0450(12) 0.0010(9) -0.0084(10) -0.0060(9)
C54 0.0398(11) 0.0380(11) 0.0385(11) 0.0049(9) 0.0043(8) -0.0023(9)
C52 0.0548(14) 0.0624(16) 0.0346(11) 0.0043(10) -0.0154(10) 0.0011(11)
C14 0.0366(11) 0.0434(12) 0.0488(12) 0.0041(9) -0.0153(9) -0.0072(9)
C19 0.0376(11) 0.0428(12) 0.0442(11) -0.0042(9) -0.0085(9) 0.0079(9)
C24 0.0348(11) 0.0506(13) 0.0535(13) 0.0073(10) 0.0152(9) 0.0058(9)
C40 0.0520(13) 0.0559(14) 0.0470(12) -0.0094(11) 0.0175(10) -0.0217(11)
C53 0.0635(15) 0.0566(14) 0.0291(10) 0.0100(10) 0.0026(10) -0.0008(11)
C27 0.115(2) 0.0611(16) 0.0278(11) -0.0090(11) 0.0106(13) -0.0456(16)
C28 0.0870(18) 0.0440(13) 0.0384(12) 0.0036(10) -0.0146(12) -0.0293(13)
C26 0.0841(18) 0.0474(13) 0.0299(11) -0.0050(9) 0.0164(11) -0.0278(12)
C39 0.0563(16) 0.105(2) 0.0528(15) -0.0203(16) 0.0194(12) -0.0476(17)
C37 0.0330(12) 0.094(2) 0.0627(16) -0.0100(15) -0.0009(11) 0.0100(13)
C38 0.0307(12) 0.123(3) 0.0554(15) -0.0323(17) 0.0060(10) -0.0092(15)

loop_
_atom_type_symbol
_atom_type_description
_atom_type_scat_dispersion_real
_atom_type_scat_dispersion_imag
_atom_type_scat_source
C C 0.0033 0.0016 'International Tables Vol C Tables 4.2.6.8 and 6.1.1.4'
H H 0.0000 0.0000 'International Tables Vol C Tables 4.2.6.8 and 6.1.1.4'
B B 0.0013 0.0007 'International Tables Vol C Tables 4.2.6.8 and 6.1.1.4'
N N 0.0061 0.0033 'International Tables Vol C Tables 4.2.6.8 and 6.1.1.4'
S S 0.1246 0.1234 'International Tables Vol C Tables 4.2.6.8 and 6.1.1.4'
Zn Zn 0.2839 1.4301 'International Tables Vol C Tables 4.2.6.8 and 6.1.1.4'

loop_
_geom_angle_atom_site_label_1
_geom_angle_atom_site_label_2
_geom_angle_atom_site_label_3
_geom_angle
_geom_angle_site_symmetry_1
_geom_angle_site_symmetry_3
_geom_angle_publ_flag
N11 Zn1 N21 97.70(6) . . ?
N11 Zn1 N31 88.28(5) . . ?
N21 Zn1 N31 87.07(5) . . ?
N11 Zn1 N40 99.77(5) . . ?
N21 Zn1 N40 89.02(5) . . ?
N31 Zn1 N40 171.46(5) . . ?
N11 Zn1 S1 132.46(4) . . ?
N21 Zn1 S1 126.71(4) . . ?
N31 Zn1 S1 107.88(4) . . ?
N40 Zn1 S1 68.68(4) . . ?
C50 S1 Zn1 81.88(6) . . ?
C11 N11 N12 106.16(13) . . ?
C11 N11 Zn1 140.97(12) . . ?
N12 N11 Zn1 112.06(10) . . ?
C33 N32 N31 110.16(13) . . ?
C33 N32 B1 130.19(14) . . ?
N31 N32 B1 119.58(13) . . ?
C31 N31 N32 106.33(13) . . ?
C31 N31 Zn1 137.09(12) . . ?
N32 N31 Zn1 110.86(10) . . ?
C21 N21 N22 106.46(14) . . ?
C21 N21 Zn1 136.32(12) . . ?
N22 N21 Zn1 108.95(10) . . ?
C13 N12 N11 110.06(14) . . ?
C13 N12 B1 128.99(14) . . ?
N11 N12 B1 120.90(13) . . ?
C50 N40 C54 119.08(16) . . ?
C50 N40 Zn1 95.14(11) . . ?
C54 N40 Zn1 144.44(13) . . ?
C23 N22 N21 110.00(15) . . ?
C23 N22 B1 130.36(15) . . ?
N21 N22 B1 119.49(13) . . ?
N40 C50 C51 121.40(18) . . ?
N40 C50 S1 113.76(13) . . ?
C51 C50 S1 124.80(16) . . ?
C20 C15 C16 118.24(17) . . ?
C20 C15 C11 123.02(16) . . ?
C16 C15 C11 118.74(16) . . ?
N11 C11 C12 109.51(15) . . ?
N11 C11 C15 123.50(15) . . ?
C12 C11 C15 126.88(16) . . ?
N31 C31 C32 109.94(15) . . ?
N31 C31 C35 121.95(16) . . ?
C32 C31 C35 128.05(16) . . ?
N21 C21 C22 109.27(17) . . ?
N21 C21 C25 122.28(17) . . ?
C22 C21 C25 128.42(17) . . ?
C30 C25 C26 118.44(19) . . ?
C30 C25 C21 122.19(17) . . ?
C26 C25 C21 119.36(19) . . ?
C35 C36 C37 121.2(2) . . ?
C18 C17 C16 120.5(2) . . ?
N12 C13 C12 107.88(15) . . ?
N12 C13 C14 122.27(16) . . ?
C12 C13 C14 129.82(17) . . ?
C17 C16 C15 120.73(19) . . ?
N32 C33 C32 107.52(15) . . ?
N32 C33 C34 123.35(15) . . ?
C32 C33 C34 129.11(16) . . ?
C15 C20 C19 120.67(19) . . ?
C13 C12 C11 106.40(16) . . ?
N32 B1 N12 109.08(14) . . ?
N32 B1 N22 108.60(14) . . ?
N12 B1 N22 109.72(14) . . ?
C33 C32 C31 106.04(15) . . ?
N22 C23 C22 107.60(16) . . ?
N22 C23 C24 123.01(18) . . ?
C22 C23 C24 129.35(17) . . ?
C52 C51 C50 118.9(2) . . ?
C36 C35 C40 118.76(19) . . ?
C36 C35 C31 120.40(17) . . ?
C40 C35 C31 120.75(19) . . ?
C25 C30 C29 120.88(19) . . ?
C17 C18 C19 119.74(19) . . ?
C23 C22 C21 106.64(16) . . ?
C28 C29 C30 119.8(2) . . ?
N40 C54 C53 122.5(2) . . ?
C51 C52 C53 119.7(2) . . ?
C18 C19 C20 120.1(2) . . ?
C35 C40 C39 119.5(3) . . ?
C54 C53 C52 118.3(2) . . ?
C28 C27 C26 120.4(2) . . ?
C27 C28 C29 119.8(2) . . ?
C27 C26 C25 120.6(2) . . ?
C38 C39 C40 120.4(2) . . ?
C38 C37 C36 120.0(3) . . ?
C37 C38 C39 120.2(2) . . ?

loop_
_geom_bond_atom_site_label_1
_geom_bond_atom_site_label_2
_geom_bond_distance
_geom_bond_site_symmetry_2
_geom_bond_publ_flag
Zn1 N11 2.0826(14) . ?
Zn1 N21 2.1058(15) . ?
Zn1 N31 2.1447(14) . ?
Zn1 N40 2.2587(15) . ?
Zn1 S1 2.3506(5) . ?
S1 C50 1.7543(19) . ?
N11 C11 1.354(2) . ?
N11 N12 1.3764(19) . ?
N32 C33 1.356(2) . ?
N32 N31 1.3757(19) . ?
N32 B1 1.543(2) . ?
N31 C31 1.343(2) . ?
N21 C21 1.352(2) . ?
N21 N22 1.375(2) . ?
N12 C13 1.351(2) . ?
N12 B1 1.546(2) . ?
N40 C50 1.340(2) . ?
N40 C54 1.345(2) . ?
N22 C23 1.358(2) . ?
N22 B1 1.546(2) . ?
C50 C51 1.397(3) . ?
C15 C20 1.391(3) . ?
C15 C16 1.399(3) . ?
C15 C11 1.476(2) . ?
C11 C12 1.395(2) . ?
C31 C32 1.400(2) . ?
C31 C35 1.473(2) . ?
C21 C22 1.399(3) . ?
C21 C25 1.471(3) . ?
C25 C30 1.389(3) . ?
C25 C26 1.395(3) . ?
C36 C35 1.382(3) . ?
C36 C37 1.386(3) . ?
C17 C18 1.376(3) . ?
C17 C16 1.383(3) . ?
C13 C12 1.373(3) . ?
C13 C14 1.499(3) . ?
C34 C33 1.492(2) . ?
C33 C32 1.380(2) . ?
C20 C19 1.392(3) . ?
C23 C22 1.373(3) . ?
C23 C24 1.497(3) . ?
C51 C52 1.373(3) . ?
C35 C40 1.385(3) . ?
C30 C29 1.391(3) . ?
C18 C19 1.383(3) . ?
C29 C28 1.386(3) . ?
C54 C53 1.377(3) . ?
C52 C53 1.388(3) . ?
C40 C39 1.405(4) . ?
C27 C28 1.378(4) . ?
C27 C26 1.385(3) . ?
C39 C38 1.372(5) . ?
C37 C38 1.359(4) . ?
